data_2004533
loop_
_publ_author_name
'Dupont, L.'
'Li\'egeois, J.-F.'
'Rogister, F.'
'Delarge, J.'

_publ_section_title 8-Chloro-5-(4-methylpiperazin-1-yl)-11<i>H</i>-pyrido[2,3-<i>b</i>][1,5]benzodiazepine
_journal_issue 2
_journal_name_full 'Acta Crystallographica Section C'
_journal_page_first 391
_journal_page_last 393
_journal_paper_doi 10.1107/S0108270195011942
_journal_volume 52
_journal_year 1996
_chemical_formula_moiety 'C17 H18 Cl1 N5'
_chemical_formula_sum 'C17 H18 Cl N5'
_chemical_formula_weight 327.81
_chemical_name_systematic
;
8-Chloro-5-(4-methylpiperazin-1-yl)-11H-pyrido[2,3-b][1,5]benzodiazepine
;
_space_group_IT_number 14
_symmetry_cell_setting monoclinic
_symmetry_space_group_name_Hall '-P 2yn'
_symmetry_space_group_name_H-M 'P 1 21/n 1'
_audit_creation_method SHELXL
_cell_angle_alpha 90.00
_cell_angle_beta 113.836(7)
_cell_angle_gamma 90.00
_cell_formula_units_Z 4
_cell_length_a 11.9739(12)
_cell_length_b 10.2088(11)
_cell_length_c 14.662(2)
_cell_measurement_reflns_used 35
_cell_measurement_temperature 293(2)
_cell_measurement_theta_max 34.46
_cell_measurement_theta_min 24.30
_cell_volume 1639.4(3)
_computing_cell_refinement DIF4
_computing_data_collection 'DIF4 (Stoe & Cie, 1987a)'
_computing_data_reduction 'REDU4 (Stoe & Cie, 1987b)'
_computing_molecular_graphics 'ORTEPII (Johnson, 1976)'
_computing_publication_material SHELXL93
_computing_structure_refinement 'SHELXL93 (Sheldrick, 1993)'
_computing_structure_solution 'SHELXS86 (Sheldrick, 1985)'
_diffrn_ambient_temperature 293(2)
_diffrn_measurement_device 'Stoe-Siemens AED 4-circle'
_diffrn_measurement_method \w
_diffrn_radiation_monochromator graphite
_diffrn_radiation_source 'fine-focus sealed tube'
_diffrn_radiation_type CuK\a
_diffrn_radiation_wavelength 1.54180
_diffrn_reflns_av_R_equivalents 0.0239
_diffrn_reflns_av_sigmaI/netI 0.0329
_diffrn_reflns_limit_h_max 11
_diffrn_reflns_limit_h_min -12
_diffrn_reflns_limit_k_max 10
_diffrn_reflns_limit_k_min 0
_diffrn_reflns_limit_l_max 15
_diffrn_reflns_limit_l_min 0
_diffrn_reflns_number 2170
_diffrn_reflns_theta_max 55.00
_diffrn_reflns_theta_min 4.05
_diffrn_standards_decay_% 5.0
_diffrn_standards_interval_time 60
_diffrn_standards_number 2
_exptl_absorpt_coefficient_mu 2.109
_exptl_absorpt_correction_T_max 0.5643
_exptl_absorpt_correction_T_min 0.5059
_exptl_absorpt_correction_type 'semi-empirical via \y scan (EMPIR; Stoe & Cie, 1987c)'
_exptl_crystal_colour colourless
_exptl_crystal_density_diffrn 1.328
_exptl_crystal_description prism
_exptl_crystal_F_000 688
_exptl_crystal_size_max 0.42
_exptl_crystal_size_mid 0.42
_exptl_crystal_size_min 0.34
_refine_diff_density_max 0.186
_refine_diff_density_min -0.266
_refine_ls_extinction_coef 0.0061(5)
_refine_ls_extinction_method 'SHELXL93 (Sheldrick, 1993)'
_refine_ls_goodness_of_fit_all 0.965
_refine_ls_goodness_of_fit_obs 1.101
_refine_ls_hydrogen_treatment
;
H atoms were restrained (included as riding atoms) except the H(N5) atom
which was kept fixed
;
_refine_ls_matrix_type full
_refine_ls_number_parameters 210
_refine_ls_number_reflns 2051
_refine_ls_number_restraints 0
_refine_ls_restrained_S_all 1.101
_refine_ls_restrained_S_obs 1.101
_refine_ls_R_factor_all 0.0647
_refine_ls_R_factor_obs 0.0425
_refine_ls_shift/esd_max 0.000
_refine_ls_shift/esd_mean 0.000
_refine_ls_structure_factor_coef Fsqd
_refine_ls_weighting_scheme
;
calc w = 1/[\s^2^(F~o~^2^) + (0.0684P)^2^ + 0.5308P]
where P = (F~o~^2^ + 2F~c~^2^)/3
;
_refine_ls_wR_factor_all 0.1313
_refine_ls_wR_factor_obs 0.1072
_reflns_number_observed 1428
_reflns_number_total 2055
_reflns_observed_criterion >2sigma(I)
_cod_data_source_file pa1200.cif
_cod_data_source_block pa1200
_cod_original_sg_symbol_H-M 'P 21/n'
_cod_original_formula_sum 'C17 H18 Cl1 N5'
_cod_database_code 2004533

loop_
_symmetry_equiv_pos_as_xyz
'x, y, z'
'-x+1/2, y+1/2, -z+1/2'
'-x, -y, -z'
'x-1/2, -y-1/2, z-1/2'

loop_
_atom_site_aniso_label
_atom_site_aniso_U_11
_atom_site_aniso_U_22
_atom_site_aniso_U_33
_atom_site_aniso_U_12
_atom_site_aniso_U_13
_atom_site_aniso_U_23
Cl1 0.0837(6) 0.0893(7) 0.0890(6) -0.0150(5) 0.0360(5) -0.0343(5)
C1 0.078(2) 0.057(2) 0.078(2) -0.001(2) 0.043(2) 0.005(2)
C2 0.080(2) 0.064(2) 0.077(2) -0.014(2) 0.046(2) 0.005(2)
N3 0.064(2) 0.061(2) 0.074(2) -0.0118(14) 0.0435(14) -0.0004(14)
C4 0.046(2) 0.062(2) 0.051(2) -0.0014(14) 0.0253(13) -0.0007(14)
N5 0.0436(13) 0.063(2) 0.074(2) -0.0044(12) 0.0347(13) -0.0088(13)
C6 0.045(2) 0.057(2) 0.058(2) 0.0048(14) 0.0280(15) 0.0000(14)
C7 0.063(2) 0.074(2) 0.073(2) 0.005(2) 0.045(2) -0.003(2)
C8 0.070(2) 0.074(2) 0.064(2) 0.006(2) 0.037(2) -0.011(2)
C9 0.057(2) 0.057(2) 0.061(2) 0.0025(15) 0.027(2) -0.008(2)
C10 0.050(2) 0.055(2) 0.062(2) 0.0005(14) 0.0268(15) -0.0026(15)
C11 0.047(2) 0.053(2) 0.051(2) 0.0066(14) 0.0256(14) 0.0012(13)
N12 0.0489(14) 0.0511(15) 0.0559(14) -0.0009(11) 0.0303(12) -0.0038(11)
C13 0.0387(14) 0.057(2) 0.048(2) -0.0009(13) 0.0234(12) 0.0015(14)
C14 0.0431(15) 0.056(2) 0.049(2) -0.0038(13) 0.0239(13) -0.0004(13)
C15 0.057(2) 0.062(2) 0.059(2) 0.002(2) 0.031(2) 0.0003(15)
N16 0.0560(14) 0.0537(14) 0.0543(13) -0.0123(11) 0.0344(12) -0.0075(11)
C17 0.062(2) 0.077(2) 0.056(2) -0.022(2) 0.029(2) -0.012(2)
C18 0.085(2) 0.061(2) 0.066(2) -0.022(2) 0.043(2) -0.017(2)
N19 0.0638(15) 0.0589(14) 0.0521(13) -0.0095(12) 0.0352(12) -0.0092(12)
C20 0.063(2) 0.064(2) 0.059(2) -0.011(2) 0.039(2) -0.008(2)
C21 0.068(2) 0.056(2) 0.063(2) -0.0082(15) 0.041(2) -0.0040(15)
C22 0.098(3) 0.088(2) 0.081(2) -0.011(2) 0.061(2) -0.021(2)

loop_
_atom_site_label
_atom_site_occupancy
_atom_site_fract_x
_atom_site_fract_y
_atom_site_fract_z
_atom_site_U_iso_or_equiv
_atom_site_thermal_displace_type
_atom_site_calc_flag
_atom_site_refinement_flags
_atom_site_type_symbol
Cl1 1 .96610(9) .02019(9) .23743(7) .0870(4) Uani d . Cl
C1 1 .7752(3) -0.7615(3) -.0122(2) .0671(9) Uani d . C
H1 1 .8079(3) -0.8453(3) -.0052(2) .081 Uiso calc R H
C2 1 .6702(3) -0.7370(3) .0020(2) .0690(9) Uani d . C
H2 1 .6288(3) -0.8084(3) .0127(2) .083 Uiso calc R H
N3 1 .6237(2) -0.6188(3) .0014(2) .0614(7) Uani d . N
C4 1 .6815(2) -0.5177(3) -.0176(2) .0514(7) Uani d . C
N5 1 .6368(2) -0.3932(2) -.0116(2) .0569(7) Uani d . N
H5 1 .5600 -0.4022 .0013 .068 Uiso d . H
C6 1 .7212(2) -0.3013(3) .0513(2) .0511(7) Uani d . C
C7 1 .7030(3) -0.2462(3) .1310(2) .0645(9) Uani d . C
H7 1 .6384(3) -0.2758(3) .1453(2) .077 Uiso calc R H
C8 1 .7777(3) -0.1492(3) .1892(2) .0662(9) Uani d . C
H8 1 .7639(3) -0.1136(3) .2422(2) .079 Uiso calc R H
C9 1 .8729(3) -0.1059(3) .1678(2) .0573(8) Uani d . C
C10 1 .8950(3) -0.1598(3) .0901(2) .0543(8) Uani d . C
H10 1 .9597(3) -0.1289(3) .0765(2) .065 Uiso calc R H
C11 1 .8211(2) -0.2602(3) .0320(2) .0483(7) Uani d . C
N12 1 .8460(2) -0.3013(2) -.0491(2) .0490(6) Uani d . N
C13 1 .8269(2) -0.4186(3) -.0835(2) .0461(7) Uani d . C
C14 1 .7809(2) -0.5318(3) -.0442(2) .0475(7) Uani d . C
C15 1 .8297(3) -0.6560(3) -.0371(2) .0569(8) Uani d . C
H15 1 .8995(3) -0.6687(3) -.0491(2) .068 Uiso calc R H
N16 1 .8595(2) -0.4494(2) -0.1612(2) .0508(6) Uani d . N
C17 1 .7896(3) -0.5395(3) -0.2417(2) .0630(9) Uani d . C
H17A 1 .7254(3) -0.4920(3) -0.2942(2) .076 Uiso calc R H
H17B 1 .7519(3) -0.6063(3) -0.2165(2) .076 Uiso calc R H
C18 1 .8729(3) -0.6026(3) -0.2829(2) .0664(9) Uani d . C
H18A 1 .9358(3) -0.6520(3) -0.2307(2) .080 Uiso calc R H
H18B 1 .8266(3) -0.6630(3) -0.3358(2) .080 Uiso calc R H
N19 1 .9291(2) -0.5035(2) -0.3215(2) .0545(6) Uani d . N
C20 1 .9983(3) -0.4132(3) -0.2424(2) .0570(8) Uani d . C
H20A 1 1.0351(3) -0.3467(3) -0.2688(2) .068 Uiso calc R H
H20B 1 1.0636(3) -0.4604(3) -0.1905(2) .068 Uiso calc R H
C21 1 .9185(3) -0.3481(3) -0.1982(2) .0573(8) Uani d . C
H21A 1 .9676(3) -0.2911(3) -0.1438(2) .069 Uiso calc R H
H21B 1 .8568(3) -0.2952(3) -0.2484(2) .069 Uiso calc R H
C22 1 1.0063(3) -0.5635(4) -0.3656(3) .0813(11) Uani d . C
H22A 1 1.0381(18) -0.4966(4) -0.3945(16) .122 Uiso calc R H
H22B 1 .9589(6) -0.6244(18) -0.4164(13) .122 Uiso calc R H
H22C 1 1.0727(13) -0.609(2) -0.3148(4) .122 Uiso calc R H

loop_
_atom_type_symbol
_atom_type_description
_atom_type_scat_dispersion_real
_atom_type_scat_dispersion_imag
_atom_type_scat_source
C C 0.0181 0.0091 'International Tables Vol C Tables 4.2.6.8 and 6.1.1.4'
H H 0.0000 0.0000 'International Tables Vol C Tables 4.2.6.8 and 6.1.1.4'
Cl Cl 0.3639 0.7018 'International Tables Vol C Tables 4.2.6.8 and 6.1.1.4'
N N 0.0311 0.0180 'International Tables Vol C Tables 4.2.6.8 and 6.1.1.4'

loop_
_geom_angle_atom_site_label_1
_geom_angle_atom_site_label_2
_geom_angle_atom_site_label_3
_geom_angle
_geom_angle_publ_flag
C15 C1 C2 117.1(3) ?
C15 C1 H1 121.4(2) ?
C2 C1 H1 121.4(2) ?
N3 C2 C1 124.8(3) ?
N3 C2 H2 117.6(2) ?
C1 C2 H2 117.6(2) ?
C2 N3 C4 116.9(2) yes
N3 C4 N5 116.5(2) yes
N3 C4 C14 123.4(3) ?
N5 C4 C14 120.1(2) yes
C4 N5 C6 117.0(2) yes
C4 N5 H5 109.2(2) ?
C6 N5 H5 113.7(2) ?
C7 C6 C11 119.0(3) ?
C7 C6 N5 120.1(2) yes
C11 C6 N5 120.8(2) yes
C8 C7 C6 121.9(3) ?
C8 C7 H7 119.0(2) ?
C6 C7 H7 119.0(2) ?
C9 C8 C7 118.8(3) ?
C9 C8 H8 120.6(2) ?
C7 C8 H8 120.6(2) ?
C8 C9 C10 120.9(3) ?
C8 C9 Cl1 120.0(2) yes
C10 C9 Cl1 119.2(2) yes
C9 C10 C11 120.7(3) yes
C9 C10 H10 119.7(2) ?
C11 C10 H10 119.67(15) ?
C10 C11 N12 116.0(2) yes
C10 C11 C6 118.6(2) ?
N12 C11 C6 125.0(3) ?
C13 N12 C11 123.2(2) yes
N12 C13 N16 118.2(2) yes
N12 C13 C14 127.2(2) yes
N16 C13 C14 114.4(2) yes
C15 C14 C4 117.0(2) ?
C15 C14 C13 121.9(2) ?
C4 C14 C13 121.0(2) ?
C1 C15 C14 120.2(3) yes
C1 C15 H15 119.9(2) ?
C14 C15 H15 119.9(2) ?
C13 N16 C17 123.2(2) yes
C13 N16 C21 118.7(2) yes
C17 N16 C21 110.3(2) yes
N16 C17 C18 109.7(2) ?
N16 C17 H17A 109.7(2) ?
C18 C17 H17A 109.7(2) ?
N16 C17 H17B 109.72(14) ?
C18 C17 H17B 109.7(2) ?
H17A C17 H17B 108.2 ?
N19 C18 C17 110.2(3) ?
N19 C18 H18A 109.6(2) ?
C17 C18 H18A 109.6(2) ?
N19 C18 H18B 109.61(15) ?
C17 C18 H18B 109.6(2) ?
H18A C18 H18B 108.1 ?
C20 N19 C18 109.6(2) yes
C20 N19 C22 111.2(2) yes
C18 N19 C22 110.9(2) yes
N19 C20 C21 111.6(2) ?
N19 C20 H20A 109.31(14) ?
C21 C20 H20A 109.3(2) ?
N19 C20 H20B 109.3(2) ?
C21 C20 H20B 109.3(2) ?
H20A C20 H20B 108.0 ?
N16 C21 C20 109.3(2) ?
N16 C21 H21A 109.83(15) ?
C20 C21 H21A 109.8(2) ?
N16 C21 H21B 109.8(2) ?
C20 C21 H21B 109.8(2) ?
H21A C21 H21B 108.3 ?
N19 C22 H22A 109.5(2) ?
N19 C22 H22B 109.5(2) ?
H22A C22 H22B 109.5 ?
N19 C22 H22C 109.5(2) ?
H22A C22 H22C 109.5 ?
H22B C22 H22C 109.5 ?

loop_
_geom_bond_atom_site_label_1
_geom_bond_atom_site_label_2
_geom_bond_distance
_geom_bond_publ_flag
Cl1 C9 1.739(3) yes
C1 C15 1.383(4) ?
C1 C2 1.377(4) ?
C1 H1 0.93 ?
C2 N3 1.327(4) yes
C2 H2 0.93 ?
N3 C4 1.333(3) yes
C4 N5 1.396(4) yes
C4 C14 1.402(4) yes
N5 C6 1.414(4) yes
N5 H5 1.014(2) ?
C6 C7 1.392(4) ?
C6 C11 1.400(4) yes
C7 C8 1.376(4) ?
C7 H7 0.93 ?
C8 C9 1.372(4) ?
C8 H8 0.93 ?
C9 C10 1.384(4) ?
C10 C11 1.396(4) ?
C10 H10 0.93 ?
C11 N12 1.401(3) yes
N12 C13 1.284(3) yes
C13 N16 1.381(3) yes
C13 C14 1.492(4) yes
C14 C15 1.383(4) ?
C15 H15 0.93 ?
N16 C17 1.463(3) yes
N16 C21 1.474(3) yes
C17 C18 1.504(4) ?
C17 H17A 0.97 ?
C17 H17B 0.97 ?
C18 N19 1.452(4) yes
C18 H18A 0.97 ?
C18 H18B 0.97 ?
N19 C20 1.451(3) yes
N19 C22 1.458(4) yes
C20 C21 1.509(4) ?
C20 H20A 0.97 ?
C20 H20B 0.97 ?
C21 H21A 0.97 ?
C21 H21B 0.97 ?
C22 H22A 0.96 ?
C22 H22B 0.96 ?
C22 H22C 0.96 ?

loop_
_geom_torsion_atom_site_label_1
_geom_torsion_atom_site_label_2
_geom_torsion_atom_site_label_3
_geom_torsion_atom_site_label_4
_geom_torsion
_geom_torsion_publ_flag
C15 C1 C2 N3 -5.8(5) ?
C1 C2 N3 C4 2.4(5) ?
C2 N3 C4 N5 -175.9(3) ?
C2 N3 C4 C14 5.1(4) ?
N3 C4 N5 C6 126.1(3) yes
C14 C4 N5 C6 -54.9(3) yes
C4 N5 C6 C7 -120.3(3) yes
C4 N5 C6 C11 62.5(3) yes
C11 C6 C7 C8 2.3(5) ?
N5 C6 C7 C8 -174.9(3) ?
C6 C7 C8 C9 0.0(5) ?
C7 C8 C9 C10 -1.0(5) ?
C7 C8 C9 Cl1 177.9(2) ?
C8 C9 C10 C11 -0.3(5) ?
Cl1 C9 C10 C11 -179.3(2) yes
C9 C10 C11 N12 175.6(2) yes
C9 C10 C11 C6 2.6(4) ?
C7 C6 C11 C10 -3.6(4) ?
N5 C6 C11 C10 173.7(3) ?
C7 C6 C11 N12 -175.8(3) yes
N5 C6 C11 N12 1.4(4) yes
C10 C11 N12 C13 150.2(3) yes
C6 C11 N12 C13 -37.3(4) yes
C11 N12 C13 N16 -177.4(2) yes
C11 N12 C13 C14 -2.4(4) yes
N3 C4 C14 C15 -8.6(4) ?
N5 C4 C14 C15 172.4(3) ?
N3 C4 C14 C13 168.1(3) ?
N5 C4 C14 C13 -10.8(4) yes
N12 C13 C14 C15 -138.1(3) ?
N16 C13 C14 C15 37.0(4) yes
N12 C13 C14 C4 45.2(4) yes
N16 C13 C14 C4 -139.6(3) yes
C2 C1 C15 C14 1.8(5) ?
C4 C14 C15 C1 4.8(4) ?
C13 C14 C15 C1 -171.9(3) ?
N12 C13 N16 C17 -144.2(3) yes
C14 C13 N16 C17 40.2(4) yes
N12 C13 N16 C21 2.2(4) ?
C14 C13 N16 C21 -173.4(2) ?
C13 N16 C17 C18 -152.5(3) yes
C21 N16 C17 C18 58.7(3) ?
N16 C17 C18 N19 -59.9(3) ?
C17 C18 N19 C20 59.2(3) ?
C17 C18 N19 C22 -177.6(3) ?
C18 N19 C20 C21 -58.4(3) ?
C22 N19 C20 C21 178.5(3) ?
C13 N16 C21 C20 152.7(2) ?
C17 N16 C21 C20 -56.9(3) ?
N19 C20 C21 N16 57.1(3) ?

loop_
_cod_related_entry_id
_cod_related_entry_database
_cod_related_entry_code
1 ChemSpider 21138525
